data_4340725
loop_
_publ_author_name
'Roy, Souvik'
'Mazinani, Shobeir K. S.'
'Groy, Thomas L.'
'Gan, Lu'
'Tarakeshwar, Pilarisetty'
'Mujica, Vladimiro'
'Jones, Anne K.'

_publ_section_title
;
 Catalytic Hydrogen Evolution by Fe(II) Carbonyls Featuring a Dithiolate
 and a Chelating Phosphine.
;
_journal_issue 17
_journal_name_full 'Inorganic chemistry'
_journal_page_first 8919
_journal_page_last 8929
_journal_paper_doi 10.1021/ic5012988
_journal_volume 53
_journal_year 2014
_chemical_formula_moiety 'C41 H32 Fe2 O P2 S2'
_chemical_formula_sum 'C41 H32 Fe2 O P2 S2'
_chemical_formula_weight 778.43
_space_group_crystal_system monoclinic
_space_group_IT_number 14
_space_group_name_Hall '-P 2yn'
_space_group_name_H-M_alt 'P 1 21/n 1'
_symmetry_space_group_name_Hall '-P 2yn'
_symmetry_space_group_name_H-M 'P 1 21/n 1'
_atom_sites_solution_hydrogens geom
_atom_sites_solution_primary direct
_atom_sites_solution_secondary difmap
_cell_angle_alpha 90
_cell_angle_beta 95.2680(10)
_cell_angle_gamma 90
_cell_formula_units_Z 4
_cell_length_a 9.7375(6)
_cell_length_b 20.8536(13)
_cell_length_c 16.8851(11)
_cell_measurement_reflns_used 6484
_cell_measurement_temperature 123.(2)
_cell_measurement_theta_max 25.2509
_cell_measurement_theta_min 2.2984
_cell_volume 3414.2(4)
_computing_cell_refinement 'SAINT V7.68A (Bruker AXS, 2009)'
_computing_data_collection 'Bruker Instrument Service v2010, 9, 0, 0 (Bruker AXS, 2010)'
_computing_data_reduction 'SAINT V7.68A (Bruker AXS, 2009)'
_computing_molecular_graphics 'XShell ver. 6.3.1 (Bruker AXS, 2004)'
_computing_publication_material 'Bruker APEX2 v2010.9-1 (Bruker AXS, 2010)'
_computing_structure_refinement 'SHELXL-97 (Sheldrick, 2008)'
_computing_structure_solution 'SHELXS-97 (Sheldrick, 2008)'
_diffrn_ambient_temperature 123.(2)
_diffrn_detector_area_resol_mean 8.3330
_diffrn_measured_fraction_theta_full 1.000
_diffrn_measured_fraction_theta_max 1.000
_diffrn_measurement_device_type 'Bruker Smart APEX'
_diffrn_measurement_method '\w and \f scans'
_diffrn_radiation_monochromator graphite
_diffrn_radiation_type MoK\a
_diffrn_radiation_wavelength 0.71073
_diffrn_reflns_av_R_equivalents 0.0470
_diffrn_reflns_av_sigmaI/netI 0.0379
_diffrn_reflns_limit_h_max 11
_diffrn_reflns_limit_h_min -11
_diffrn_reflns_limit_k_max 25
_diffrn_reflns_limit_k_min -25
_diffrn_reflns_limit_l_max 20
_diffrn_reflns_limit_l_min -20
_diffrn_reflns_number 27387
_diffrn_reflns_theta_full 25.35
_diffrn_reflns_theta_max 25.35
_diffrn_reflns_theta_min 1.95
_diffrn_source_type 'sealed tube'
_exptl_absorpt_coefficient_mu 1.100
_exptl_absorpt_correction_T_max 0.95
_exptl_absorpt_correction_T_min 0.78
_exptl_absorpt_correction_type multi-scan
_exptl_absorpt_process_details 'SADABS Version 2008/1 (Bruker AXS, 2008)'
_exptl_crystal_colour 'clear dark red'
_exptl_crystal_density_diffrn 1.514
_exptl_crystal_density_method 'not measured'
_exptl_crystal_description plate
_exptl_crystal_F_000 1600
_exptl_crystal_size_max 0.360
_exptl_crystal_size_mid 0.150
_exptl_crystal_size_min 0.050
_refine_diff_density_max 0.443
_refine_diff_density_min -0.303
_refine_ls_extinction_method none
_refine_ls_goodness_of_fit_ref 1.019
_refine_ls_hydrogen_treatment constr
_refine_ls_matrix_type full
_refine_ls_number_parameters 433
_refine_ls_number_reflns 6255
_refine_ls_number_restraints 0
_refine_ls_restrained_S_all 1.019
_refine_ls_R_factor_all 0.0460
_refine_ls_R_factor_gt 0.0296
_refine_ls_shift/su_max 0.001
_refine_ls_shift/su_mean 0.000
_refine_ls_structure_factor_coef Fsqd
_refine_ls_weighting_details 'calc w=1/[\s^2^(Fo^2^)+(0.0314P)^2^+1.6727P] where P=(Fo^2^+2Fc^2^)/3'
_refine_ls_weighting_scheme calc
_refine_ls_wR_factor_gt 0.0653
_refine_ls_wR_factor_ref 0.0714
_reflns_number_gt 4982
_reflns_number_total 6255
_reflns_threshold_expression >2sigma(I)
_cod_data_source_file ic5012988_si_002.cif
_cod_data_source_block dppfP2FeCObdt
_cod_depositor_comments 'Adding full bibliography for 4340725--4340726.cif.'
_cod_database_code 4340725

loop_
_space_group_symop_operation_xyz
'x, y, z'
'-x+1/2, y+1/2, -z+1/2'
'-x, -y, -z'
'x-1/2, -y-1/2, z-1/2'

loop_
_atom_site_type_symbol
_atom_site_label
_atom_site_fract_x
_atom_site_fract_y
_atom_site_fract_z
_atom_site_U_iso_or_equiv
_atom_site_adp_type
_atom_site_calc_flag
_atom_site_refinement_flags
_atom_site_occupancy
Fe Fe1 0.67316(3) 0.234302(15) 0.754099(19) 0.01485(9) Uani d . 1
Fe Fe2 0.33804(3) 0.319179(15) 0.607433(19) 0.01662(9) Uani d . 1
S S1 0.88983(6) 0.25942(3) 0.77564(4) 0.01817(13) Uani d . 1
S S2 0.72470(6) 0.13468(3) 0.79345(4) 0.01958(14) Uani d . 1
P P1 0.63704(6) 0.33905(3) 0.73121(4) 0.01600(14) Uani d . 1
P P2 0.56309(6) 0.19141(3) 0.64556(3) 0.01445(13) Uani d . 1
O O1 0.45243(19) 0.23053(8) 0.85729(11) 0.0300(4) Uani d . 1
C C1 0.9762(2) 0.19140(11) 0.81435(14) 0.0180(5) Uani d . 1
C C2 0.8996(2) 0.13542(11) 0.82441(14) 0.0194(5) Uani d . 1
C C3 0.9662(3) 0.08155(12) 0.86083(15) 0.0242(6) Uani d . 1
H H3 0.9152 0.0435 0.8683 0.029 Uiso calc R 1
C C4 1.1036(3) 0.08382(12) 0.88537(15) 0.0285(6) Uani d . 1
H H4 1.147 0.0478 0.9115 0.034 Uiso calc R 1
C C5 1.1813(3) 0.13873(12) 0.87242(15) 0.0246(6) Uani d . 1
H H5 1.2777 0.1392 0.8876 0.029 Uiso calc R 1
C C6 1.1177(2) 0.19216(12) 0.83755(14) 0.0201(5) Uani d . 1
H H6 1.1702 0.2296 0.8293 0.024 Uiso calc R 1
C C7 0.4682(2) 0.36477(11) 0.68895(14) 0.0208(5) Uani d . 1
C C8 0.3408(3) 0.35015(13) 0.72135(15) 0.0260(6) Uani d . 1
H H8 0.3309 0.3245 0.7669 0.031 Uiso calc R 1
C C9 0.2318(3) 0.38069(13) 0.67348(17) 0.0328(7) Uani d . 1
H H9 0.1366 0.3789 0.6814 0.039 Uiso calc R 1
C C10 0.2903(3) 0.41416(12) 0.61208(18) 0.0330(7) Uani d . 1
H H10 0.2408 0.4386 0.5715 0.04 Uiso calc R 1
C C11 0.4360(3) 0.40519(12) 0.62109(17) 0.0297(6) Uani d . 1
H H11 0.5002 0.4228 0.588 0.036 Uiso calc R 1
C C12 0.4190(2) 0.23122(11) 0.58854(13) 0.0165(5) Uani d . 1
C C13 0.2772(3) 0.22594(11) 0.60242(16) 0.0237(6) Uani d . 1
H H13 0.2419 0.2023 0.6441 0.028 Uiso calc R 1
C C14 0.1976(3) 0.26196(12) 0.54346(16) 0.0286(6) Uani d . 1
H H14 0.1 0.2663 0.5388 0.034 Uiso calc R 1
C C15 0.2876(3) 0.29004(12) 0.49336(15) 0.0286(6) Uani d . 1
H H15 0.2614 0.3167 0.4489 0.034 Uiso calc R 1
C C16 0.4247(3) 0.27194(12) 0.52019(14) 0.0230(6) Uani d . 1
H H16 0.5059 0.2845 0.4971 0.028 Uiso calc R 1
C C17 0.6514(2) 0.38981(11) 0.82117(14) 0.0181(5) Uani d . 1
C C18 0.5864(3) 0.45008(11) 0.81908(15) 0.0228(6) Uani d . 1
H H18 0.5348 0.4641 0.7718 0.027 Uiso calc R 1
C C19 0.5972(3) 0.48916(12) 0.88578(16) 0.0269(6) Uani d . 1
H H19 0.5543 0.5301 0.8836 0.032 Uiso calc R 1
C C20 0.6700(3) 0.46902(12) 0.95551(15) 0.0254(6) Uani d . 1
H H20 0.6768 0.4959 1.0011 0.03 Uiso calc R 1
C C21 0.7328(3) 0.40936(12) 0.95851(15) 0.0234(6) Uani d . 1
H H21 0.783 0.3954 1.0063 0.028 Uiso calc R 1
C C22 0.7229(2) 0.36964(11) 0.89165(14) 0.0198(5) Uani d . 1
H H22 0.7653 0.3286 0.8944 0.024 Uiso calc R 1
C C23 0.7524(2) 0.37802(11) 0.66609(14) 0.0187(5) Uani d . 1
C C24 0.8019(3) 0.44070(12) 0.67648(15) 0.0244(6) Uani d . 1
H H24 0.777 0.4654 0.7202 0.029 Uiso calc R 1
C C25 0.8867(3) 0.46699(13) 0.62368(17) 0.0324(7) Uani d . 1
H H25 0.9191 0.5098 0.6309 0.039 Uiso calc R 1
C C26 0.9245(3) 0.43106(13) 0.56045(16) 0.0303(6) Uani d . 1
H H26 0.9822 0.4494 0.5241 0.036 Uiso calc R 1
C C27 0.8790(3) 0.36879(13) 0.54975(15) 0.0264(6) Uani d . 1
H H27 0.9067 0.344 0.5068 0.032 Uiso calc R 1
C C28 0.7929(3) 0.34259(12) 0.60184(14) 0.0229(6) Uani d . 1
H H28 0.7607 0.2999 0.5939 0.028 Uiso calc R 1
C C29 0.4851(2) 0.11217(11) 0.65993(13) 0.0168(5) Uani d . 1
C C30 0.5235(3) 0.05791(11) 0.61909(15) 0.0220(5) Uani d . 1
H H30 0.5942 0.0609 0.5841 0.026 Uiso calc R 1
C C31 0.4589(3) -0.00040(12) 0.62940(16) 0.0292(6) Uani d . 1
H H31 0.4857 -0.0372 0.6014 0.035 Uiso calc R 1
C C32 0.3560(3) -0.00523(13) 0.68003(16) 0.0334(7) Uani d . 1
H H32 0.3099 -0.0449 0.6855 0.04 Uiso calc R 1
C C33 0.3200(3) 0.04740(12) 0.72255(16) 0.0307(6) Uani d . 1
H H33 0.2506 0.0439 0.7584 0.037 Uiso calc R 1
C C34 0.3852(3) 0.10576(12) 0.71310(14) 0.0222(6) Uani d . 1
H H34 0.3613 0.1418 0.7434 0.027 Uiso calc R 1
C C35 0.6801(2) 0.17417(10) 0.56896(14) 0.0174(5) Uani d . 1
C C36 0.8212(2) 0.16677(11) 0.59016(15) 0.0202(5) Uani d . 1
H H36 0.857 0.1727 0.6439 0.024 Uiso calc R 1
C C37 0.9095(3) 0.15087(11) 0.53322(15) 0.0234(6) Uani d . 1
H H37 1.0052 0.1456 0.5482 0.028 Uiso calc R 1
C C38 0.8584(3) 0.14266(11) 0.45439(16) 0.0247(6) Uani d . 1
H H38 0.9191 0.1323 0.4153 0.03 Uiso calc R 1
C C39 0.7191(3) 0.14964(11) 0.43306(15) 0.0227(6) Uani d . 1
H H39 0.6841 0.1441 0.3791 0.027 Uiso calc R 1
C C40 0.6302(3) 0.16465(11) 0.48939(14) 0.0204(5) Uani d . 1
H H40 0.5343 0.1686 0.474 0.024 Uiso calc R 1
C C41 0.5354(3) 0.23232(11) 0.81208(14) 0.0196(5) Uani d . 1

loop_
_atom_site_aniso_label
_atom_site_aniso_U_11
_atom_site_aniso_U_22
_atom_site_aniso_U_33
_atom_site_aniso_U_12
_atom_site_aniso_U_13
_atom_site_aniso_U_23
Fe1 0.01554(18) 0.01192(17) 0.01651(17) -0.00052(13) -0.00170(13) -0.00074(13)
Fe2 0.01665(19) 0.01423(18) 0.01817(18) 0.00073(13) -0.00273(14) -0.00197(14)
S1 0.0163(3) 0.0134(3) 0.0242(3) -0.0003(2) -0.0015(2) 0.0009(2)
S2 0.0201(3) 0.0138(3) 0.0235(3) -0.0014(2) -0.0052(3) 0.0019(2)
P1 0.0172(3) 0.0123(3) 0.0177(3) -0.0001(2) -0.0029(2) -0.0010(2)
P2 0.0148(3) 0.0128(3) 0.0155(3) -0.0006(2) 0.0003(2) -0.0013(2)
O1 0.0301(11) 0.0300(11) 0.0315(10) -0.0057(8) 0.0111(9) -0.0059(8)
C1 0.0205(13) 0.0159(12) 0.0172(12) 0.0031(10) -0.0009(10) -0.0023(10)
C2 0.0212(13) 0.0186(12) 0.0175(12) 0.0014(10) -0.0034(10) -0.0030(10)
C3 0.0259(14) 0.0163(13) 0.0291(14) 0.0000(10) -0.0042(11) 0.0016(11)
C4 0.0320(16) 0.0223(14) 0.0295(15) 0.0078(12) -0.0066(12) 0.0023(11)
C5 0.0211(14) 0.0277(15) 0.0237(14) 0.0052(11) -0.0042(11) -0.0034(11)
C6 0.0184(13) 0.0198(13) 0.0219(13) -0.0024(10) 0.0011(10) -0.0024(10)
C7 0.0234(14) 0.0124(12) 0.0248(13) 0.0028(10) -0.0074(11) -0.0063(10)
C8 0.0238(14) 0.0319(15) 0.0214(14) 0.0057(11) -0.0027(11) -0.0112(11)
C9 0.0251(15) 0.0357(17) 0.0357(16) 0.0106(12) -0.0078(12) -0.0195(13)
C10 0.0309(16) 0.0138(13) 0.0499(18) 0.0063(11) -0.0210(14) -0.0090(12)
C11 0.0327(16) 0.0154(13) 0.0379(16) -0.0047(11) -0.0135(13) 0.0034(11)
C12 0.0183(13) 0.0128(12) 0.0176(12) 0.0011(9) -0.0023(10) -0.0046(9)
C13 0.0202(13) 0.0165(13) 0.0335(15) -0.0034(10) -0.0023(11) -0.0003(11)
C14 0.0218(14) 0.0203(13) 0.0408(16) 0.0003(11) -0.0131(12) -0.0072(12)
C15 0.0416(17) 0.0230(14) 0.0189(13) 0.0091(12) -0.0104(12) -0.0035(11)
C16 0.0282(14) 0.0232(14) 0.0178(13) 0.0055(11) 0.0027(11) 0.0000(10)
C17 0.0174(13) 0.0153(12) 0.0214(13) -0.0042(10) 0.0003(10) -0.0019(10)
C18 0.0268(14) 0.0173(13) 0.0235(13) -0.0015(10) -0.0018(11) -0.0013(10)
C19 0.0311(15) 0.0177(13) 0.0321(15) -0.0001(11) 0.0034(12) -0.0046(11)
C20 0.0279(15) 0.0244(14) 0.0240(14) -0.0062(11) 0.0028(11) -0.0088(11)
C21 0.0244(14) 0.0252(14) 0.0200(13) -0.0040(11) -0.0014(11) -0.0014(11)
C22 0.0182(13) 0.0177(13) 0.0230(13) -0.0020(10) -0.0007(10) -0.0002(10)
C23 0.0180(13) 0.0167(13) 0.0201(13) 0.0009(10) -0.0050(10) 0.0024(10)
C24 0.0257(14) 0.0210(14) 0.0260(14) -0.0002(11) 0.0002(11) -0.0009(11)
C25 0.0312(16) 0.0229(14) 0.0427(17) -0.0049(12) 0.0016(13) 0.0063(13)
C26 0.0221(14) 0.0352(16) 0.0335(16) 0.0013(12) 0.0030(12) 0.0155(13)
C27 0.0269(15) 0.0302(15) 0.0215(14) 0.0088(11) -0.0015(11) 0.0040(11)
C28 0.0258(14) 0.0198(13) 0.0221(13) 0.0014(11) -0.0042(11) 0.0015(10)
C29 0.0201(13) 0.0121(11) 0.0171(12) -0.0023(9) -0.0035(10) 0.0006(9)
C30 0.0252(14) 0.0178(13) 0.0225(13) 0.0002(10) -0.0001(11) -0.0007(10)
C31 0.0434(17) 0.0150(13) 0.0297(15) -0.0030(11) 0.0064(13) -0.0035(11)
C32 0.0520(19) 0.0197(14) 0.0291(15) -0.0158(13) 0.0069(14) -0.0023(12)
C33 0.0395(17) 0.0278(15) 0.0262(15) -0.0126(12) 0.0105(13) -0.0039(12)
C34 0.0281(14) 0.0194(13) 0.0189(13) -0.0037(11) 0.0006(11) -0.0027(10)
C35 0.0212(13) 0.0110(11) 0.0207(13) -0.0019(9) 0.0051(10) -0.0026(10)
C36 0.0211(14) 0.0158(12) 0.0238(13) -0.0011(10) 0.0028(11) -0.0030(10)
C37 0.0210(14) 0.0156(12) 0.0344(15) -0.0005(10) 0.0077(11) -0.0003(11)
C38 0.0320(15) 0.0145(13) 0.0300(15) 0.0009(11) 0.0158(12) 0.0013(11)
C39 0.0342(15) 0.0151(12) 0.0194(13) 0.0001(11) 0.0054(11) -0.0015(10)
C40 0.0234(14) 0.0147(12) 0.0230(13) -0.0020(10) 0.0025(11) 0.0001(10)
C41 0.0245(14) 0.0121(12) 0.0209(13) -0.0015(10) -0.0043(11) -0.0028(10)

loop_
_atom_type_symbol
_atom_type_description
_atom_type_scat_dispersion_real
_atom_type_scat_dispersion_imag
_atom_type_scat_source
C C 0.0033 0.0016 'International Tables Vol C Tables 4.2.6.8 and 6.1.1.4'
H H 0.0000 0.0000 'International Tables Vol C Tables 4.2.6.8 and 6.1.1.4'
O O 0.0106 0.0060 'International Tables Vol C Tables 4.2.6.8 and 6.1.1.4'
P P 0.1023 0.0942 'International Tables Vol C Tables 4.2.6.8 and 6.1.1.4'
S S 0.1246 0.1234 'International Tables Vol C Tables 4.2.6.8 and 6.1.1.4'
Fe Fe 0.3463 0.8444 'International Tables Vol C Tables 4.2.6.8 and 6.1.1.4'

loop_
_geom_angle_atom_site_label_1
_geom_angle_atom_site_label_2
_geom_angle_atom_site_label_3
_geom_angle
C41 Fe1 S1 134.57(8)
C41 Fe1 P2 96.69(8)
S1 Fe1 P2 128.48(3)
C41 Fe1 S2 88.52(8)
S1 Fe1 S2 89.21(2)
P2 Fe1 S2 87.07(2)
C41 Fe1 P1 90.19(8)
S1 Fe1 P1 85.90(2)
P2 Fe1 P1 101.18(2)
S2 Fe1 P1 171.74(3)
C16 Fe2 C7 116.63(10)
C16 Fe2 C8 151.31(10)
C7 Fe2 C8 41.47(10)
C16 Fe2 C13 69.07(11)
C7 Fe2 C13 129.85(10)
C8 Fe2 C13 108.84(11)
C16 Fe2 C12 41.55(9)
C7 Fe2 C12 107.65(9)
C8 Fe2 C12 117.70(10)
C13 Fe2 C12 41.08(10)
C16 Fe2 C11 106.84(12)
C7 Fe2 C11 41.41(10)
C8 Fe2 C11 69.28(12)
C13 Fe2 C11 168.55(10)
C12 Fe2 C11 128.95(10)
C16 Fe2 C15 41.01(10)
C7 Fe2 C15 150.04(11)
C8 Fe2 C15 166.85(11)
C13 Fe2 C15 68.34(11)
C12 Fe2 C15 69.25(10)
C11 Fe2 C15 116.11(11)
C16 Fe2 C10 127.88(12)
C7 Fe2 C10 69.35(10)
C8 Fe2 C10 68.71(11)
C13 Fe2 C10 149.89(11)
C12 Fe2 C10 167.42(11)
C11 Fe2 C10 40.95(10)
C15 Fe2 C10 106.88(11)
C16 Fe2 C9 166.15(11)
C7 Fe2 C9 69.51(10)
C8 Fe2 C9 40.97(10)
C13 Fe2 C9 117.60(12)
C12 Fe2 C9 151.10(11)
C11 Fe2 C9 68.90(12)
C15 Fe2 C9 127.85(10)
C10 Fe2 C9 40.52(12)
C16 Fe2 C14 68.57(11)
C7 Fe2 C14 168.66(11)
C8 Fe2 C14 129.54(11)
C13 Fe2 C14 40.72(10)
C12 Fe2 C14 68.99(10)
C11 Fe2 C14 149.00(10)
C15 Fe2 C14 40.13(11)
C10 Fe2 C14 116.31(10)
C9 Fe2 C14 107.87(11)
C1 S1 Fe1 107.09(8)
C2 S2 Fe1 105.67(8)
C7 P1 C23 102.50(11)
C7 P1 C17 98.74(11)
C23 P1 C17 103.60(11)
C7 P1 Fe1 118.60(8)
C23 P1 Fe1 116.15(8)
C17 P1 Fe1 114.72(8)
C12 P2 C35 102.34(11)
C12 P2 C29 99.85(10)
C35 P2 C29 101.94(10)
C12 P2 Fe1 122.70(7)
C35 P2 Fe1 112.09(8)
C29 P2 Fe1 115.16(7)
C6 C1 C2 119.8(2)
C6 C1 S1 121.63(18)
C2 C1 S1 118.57(18)
C1 C2 C3 119.2(2)
C1 C2 S2 119.23(18)
C3 C2 S2 121.58(19)
C4 C3 C2 120.2(2)
C4 C3 H3 119.9
C2 C3 H3 119.9
C3 C4 C5 120.7(2)
C3 C4 H4 119.7
C5 C4 H4 119.7
C6 C5 C4 119.9(2)
C6 C5 H5 120.1
C4 C5 H5 120.1
C5 C6 C1 120.2(2)
C5 C6 H6 119.9
C1 C6 H6 119.9
C8 C7 C11 107.3(2)
C8 C7 P1 124.90(19)
C11 C7 P1 127.8(2)
C8 C7 Fe2 69.49(13)
C11 C7 Fe2 69.81(14)
P1 C7 Fe2 128.20(12)
C9 C8 C7 108.3(2)
C9 C8 Fe2 70.10(15)
C7 C8 Fe2 69.04(14)
C9 C8 H8 125.8
C7 C8 H8 125.8
Fe2 C8 H8 126.6
C10 C9 C8 107.9(2)
C10 C9 Fe2 69.56(15)
C8 C9 Fe2 68.93(14)
C10 C9 H9 126.0
C8 C9 H9 126.0
Fe2 C9 H9 127.0
C9 C10 C11 108.8(2)
C9 C10 Fe2 69.92(15)
C11 C10 Fe2 69.41(14)
C9 C10 H10 125.6
C11 C10 H10 125.6
Fe2 C10 H10 126.6
C10 C11 C7 107.8(3)
C10 C11 Fe2 69.64(14)
C7 C11 Fe2 68.78(14)
C10 C11 H11 126.1
C7 C11 H11 126.1
Fe2 C11 H11 127.0
C13 C12 C16 106.7(2)
C13 C12 P2 125.92(18)
C16 C12 P2 127.39(18)
C13 C12 Fe2 69.42(13)
C16 C12 Fe2 68.74(13)
P2 C12 Fe2 128.14(12)
C14 C13 C12 108.6(2)
C14 C13 Fe2 70.20(14)
C12 C13 Fe2 69.50(13)
C14 C13 H13 125.7
C12 C13 H13 125.7
Fe2 C13 H13 126.2
C15 C14 C13 108.2(2)
C15 C14 Fe2 69.53(15)
C13 C14 Fe2 69.08(14)
C15 C14 H14 125.9
C13 C14 H14 125.9
Fe2 C14 H14 127.1
C14 C15 C16 108.6(2)
C14 C15 Fe2 70.34(15)
C16 C15 Fe2 68.88(14)
C14 C15 H15 125.7
C16 C15 H15 125.7
Fe2 C15 H15 126.6
C15 C16 C12 108.0(2)
C15 C16 Fe2 70.11(14)
C12 C16 Fe2 69.71(13)
C15 C16 H16 126.0
C12 C16 H16 126.0
Fe2 C16 H16 125.7
C22 C17 C18 118.8(2)
C22 C17 P1 121.74(18)
C18 C17 P1 119.46(18)
C19 C18 C17 120.3(2)
C19 C18 H18 119.8
C17 C18 H18 119.8
C20 C19 C18 120.5(2)
C20 C19 H19 119.7
C18 C19 H19 119.7
C19 C20 C21 119.6(2)
C19 C20 H20 120.2
C21 C20 H20 120.2
C20 C21 C22 120.4(2)
C20 C21 H21 119.8
C22 C21 H21 119.8
C17 C22 C21 120.4(2)
C17 C22 H22 119.8
C21 C22 H22 119.8
C24 C23 C28 118.2(2)
C24 C23 P1 124.21(19)
C28 C23 P1 117.59(18)
C25 C24 C23 120.6(2)
C25 C24 H24 119.7
C23 C24 H24 119.7
C26 C25 C24 120.0(3)
C26 C25 H25 120.0
C24 C25 H25 120.0
C27 C26 C25 120.5(3)
C27 C26 H26 119.8
C25 C26 H26 119.8
C26 C27 C28 119.7(2)
C26 C27 H27 120.2
C28 C27 H27 120.2
C27 C28 C23 121.0(2)
C27 C28 H28 119.5
C23 C28 H28 119.5
C34 C29 C30 118.5(2)
C34 C29 P2 119.50(18)
C30 C29 P2 122.00(19)
C31 C30 C29 120.3(2)
C31 C30 H30 119.9
C29 C30 H30 119.9
C32 C31 C30 120.4(2)
C32 C31 H31 119.8
C30 C31 H31 119.8
C33 C32 C31 120.0(2)
C33 C32 H32 120.0
C31 C32 H32 120.0
C32 C33 C34 119.9(3)
C32 C33 H33 120.0
C34 C33 H33 120.0
C33 C34 C29 120.9(2)
C33 C34 H34 119.6
C29 C34 H34 119.6
C36 C35 C40 118.5(2)
C36 C35 P2 120.05(18)
C40 C35 P2 121.41(18)
C37 C36 C35 120.4(2)
C37 C36 H36 119.8
C35 C36 H36 119.8
C36 C37 C38 120.3(2)
C36 C37 H37 119.9
C38 C37 H37 119.9
C39 C38 C37 119.6(2)
C39 C38 H38 120.2
C37 C38 H38 120.2
C38 C39 C40 120.6(2)
C38 C39 H39 119.7
C40 C39 H39 119.7
C39 C40 C35 120.6(2)
C39 C40 H40 119.7
C35 C40 H40 119.7
O1 C41 Fe1 173.4(2)

loop_
_geom_bond_atom_site_label_1
_geom_bond_atom_site_label_2
_geom_bond_distance
Fe1 C41 1.732(3)
Fe1 S1 2.1719(7)
Fe1 P2 2.2241(7)
Fe1 S2 2.2243(7)
Fe1 P1 2.2405(7)
Fe2 C16 2.020(2)
Fe2 C7 2.021(2)
Fe2 C8 2.027(2)
Fe2 C13 2.032(2)
Fe2 C12 2.033(2)
Fe2 C11 2.034(2)
Fe2 C15 2.036(2)
Fe2 C10 2.038(2)
Fe2 C9 2.042(3)
Fe2 C14 2.047(2)
S1 C1 1.745(2)
S2 C2 1.735(2)
P1 C7 1.813(2)
P1 C23 1.833(2)
P1 C17 1.846(2)
P2 C12 1.827(2)
P2 C35 1.836(2)
P2 C29 1.844(2)
O1 C41 1.162(3)
C1 C6 1.398(3)
C1 C2 1.404(3)
C2 C3 1.410(3)
C3 C4 1.365(3)
C3 H3 0.95
C4 C5 1.401(4)
C4 H4 0.95
C5 C6 1.380(3)
C5 H5 0.95
C6 H6 0.95
C7 C8 1.433(4)
C7 C11 1.434(3)
C8 C9 1.424(4)
C8 H8 0.95
C9 C10 1.413(4)
C9 H9 0.95
C10 C11 1.424(4)
C10 H10 0.95
C11 H11 0.95
C12 C13 1.426(3)
C12 C16 1.438(3)
C13 C14 1.419(4)
C13 H13 0.95
C14 C15 1.401(4)
C14 H14 0.95
C15 C16 1.421(4)
C15 H15 0.95
C16 H16 0.95
C17 C22 1.388(3)
C17 C18 1.406(3)
C18 C19 1.386(3)
C18 H18 0.95
C19 C20 1.383(4)
C19 H19 0.95
C20 C21 1.385(4)
C20 H20 0.95
C21 C22 1.397(3)
C21 H21 0.95
C22 H22 0.95
C23 C24 1.399(3)
C23 C28 1.399(3)
C24 C25 1.383(4)
C24 H24 0.95
C25 C26 1.381(4)
C25 H25 0.95
C26 C27 1.378(4)
C26 H26 0.95
C27 C28 1.382(4)
C27 H27 0.95
C28 H28 0.95
C29 C34 1.389(3)
C29 C30 1.394(3)
C30 C31 1.388(3)
C30 H30 0.95
C31 C32 1.380(4)
C31 H31 0.95
C32 C33 1.374(4)
C32 H32 0.95
C33 C34 1.389(3)
C33 H33 0.95
C34 H34 0.95
C35 C36 1.397(3)
C35 C40 1.400(3)
C36 C37 1.387(3)
C36 H36 0.95
C37 C38 1.388(4)
C37 H37 0.95
C38 C39 1.379(4)
C38 H38 0.95
C39 C40 1.380(3)
C39 H39 0.95
C40 H40 0.95
